data_7055576
loop_
_publ_author_name
'Sanyal, Ria'
'Kundu, Priyanka'
'Rychagova, Elena'
'Zhigulin, Grigory'
'Ketkov, Sergey'
'Ghosh, Bipinbihari'
'Chattopadhyay, Shyamal Kumar'
'Zangrando, Ennio'
'Das, Debasis'

_publ_section_title
;
 Catecholase activity of Mannich-based dinuclear CuIIcomplexes with
 theoretical modeling: new insight into the solvent role in the catalytic
 cycle
;
_journal_issue 8
_journal_name_full 'New J. Chem.'
_journal_page_first 6623
_journal_paper_doi 10.1039/C6NJ00105J
_journal_volume 40
_journal_year 2016
_chemical_formula_moiety 'C30 H42 Cl2 Cu2 N2 O10, H2 O'
_chemical_formula_sum 'C30 H46 Cl2 Cu2 N2 O11'
_chemical_formula_weight 808.67
_space_group_crystal_system triclinic
_space_group_IT_number 2
_space_group_name_Hall '-P 1'
_space_group_name_H-M_alt 'P -1'
_symmetry_space_group_name_Hall '-P 1'
_symmetry_space_group_name_H-M 'P -1'
_atom_sites_solution_hydrogens geom
_audit_creation_method SHELXL-2014/6
_audit_update_record
;
2016-05-05 deposited with the CCDC.
2016-05-18 downloaded from the CCDC.
;
_cell_angle_alpha 79.587(6)
_cell_angle_beta 71.215(6)
_cell_angle_gamma 80.545(6)
_cell_formula_units_Z 1
_cell_length_a 8.9325(19)
_cell_length_b 9.701(2)
_cell_length_c 11.314(2)
_cell_measurement_reflns_used 3146
_cell_measurement_temperature 296(2)
_cell_measurement_theta_max 24.91
_cell_measurement_theta_min 2.72
_cell_volume 907.0(3)
_computing_cell_refinement 'BRUKER SMART'
_computing_data_collection 'BRUKER SMART'
_computing_data_reduction 'BRUKER SAINT'
_computing_molecular_graphics 'Ortep3 for Windows (Farrugia,1997)'
_computing_publication_material 'Wingx 2013.03 (Farrugia, 2012)'
_computing_structure_refinement 'SHELXL-2014/6 (Sheldrick, 2014)'
_computing_structure_solution 'SHELX97 (Sheldrick, 2008)'
_diffrn_ambient_temperature 296(2)
_diffrn_measured_fraction_theta_full 0.984
_diffrn_measured_fraction_theta_max 0.981
_diffrn_measurement_device_type 'BRUKER SMART APEX CCD DIFFRACTOMETER'
_diffrn_measurement_method 'OMEGA-PHI SCAN'
_diffrn_radiation_monochromator graphite
_diffrn_radiation_source 'fine-focus sealed tube'
_diffrn_radiation_type MoK\a
_diffrn_radiation_wavelength 0.71073
_diffrn_reflns_av_R_equivalents 0.0392
_diffrn_reflns_av_unetI/netI 0.0408
_diffrn_reflns_Laue_measured_fraction_full 0.984
_diffrn_reflns_Laue_measured_fraction_max 0.981
_diffrn_reflns_limit_h_max 10
_diffrn_reflns_limit_h_min -10
_diffrn_reflns_limit_k_max 11
_diffrn_reflns_limit_k_min -11
_diffrn_reflns_limit_l_max 13
_diffrn_reflns_limit_l_min -13
_diffrn_reflns_number 10177
_diffrn_reflns_point_group_measured_fraction_full 0.984
_diffrn_reflns_point_group_measured_fraction_max 0.981
_diffrn_reflns_theta_full 25.242
_diffrn_reflns_theta_max 25.350
_diffrn_reflns_theta_min 1.919
_exptl_absorpt_coefficient_mu 1.377
_exptl_absorpt_correction_T_max 0.790
_exptl_absorpt_correction_T_min 0.650
_exptl_absorpt_correction_type multi-scan
_exptl_absorpt_process_details 'BRUKER SADABS'
_exptl_crystal_colour 'deep green'
_exptl_crystal_density_diffrn 1.481
_exptl_crystal_description needle
_exptl_crystal_F_000 420
_exptl_crystal_size_max 0.34
_exptl_crystal_size_mid 0.18
_exptl_crystal_size_min 0.16
_refine_diff_density_max 2.024
_refine_diff_density_min -1.225
_refine_diff_density_rms 0.213
_refine_ls_extinction_method none
_refine_ls_goodness_of_fit_ref 1.096
_refine_ls_hydrogen_treatment constr
_refine_ls_matrix_type full
_refine_ls_number_parameters 220
_refine_ls_number_reflns 3258
_refine_ls_number_restraints 0
_refine_ls_restrained_S_all 1.096
_refine_ls_R_factor_all 0.0859
_refine_ls_R_factor_gt 0.0724
_refine_ls_shift/su_max 0.000
_refine_ls_shift/su_mean 0.000
_refine_ls_structure_factor_coef Fsqd
_refine_ls_weighting_details 'w=1/[\s^2^(Fo^2^)+(0.1626P)^2^+0.5068P] where P=(Fo^2^+2Fc^2^)/3'
_refine_ls_weighting_scheme calc
_refine_ls_wR_factor_gt 0.2003
_refine_ls_wR_factor_ref 0.2221
_reflns_Friedel_coverage 0.000
_reflns_number_gt 2711
_reflns_number_total 3258
_reflns_threshold_expression 'I > 2\s(I)'
_cod_data_source_file c6nj00105j2.cif
_cod_data_source_block 4
_cod_depositor_comments
;
The following automatic conversions were performed:

'_exptl_absorpt_correction_type' value 'MULTI-SCAN' changed to
'multi-scan' according to
/usr/data/users/saulius/crontab/automatic-downloads/rss-feeds/RSC/lib/dictionaries/cif_core.dic
dictionary named 'cif_core.dic' version 2.4.2 from 2011-04-26.

Automatic conversion script
Id: cif_fix_values 4268 2015-11-12 08:31:59Z antanas 

 Adding full bibliography for 7055573--7055576.cif.
;
_cod_original_cell_volume 906.9(3)
_cod_database_code 7055576
_shelx_space_group_comment
;
The symmetry employed for this shelxl refinement is uniquely defined
by the following loop, which should always be used as a source of
symmetry information in preference to the above space-group names.
They are only intended as comments.
;
_shelxl_version_number 2014/6

loop_
_space_group_symop_operation_xyz
'x, y, z'
'-x, -y, -z'

loop_
_atom_site_label
_atom_site_type_symbol
_atom_site_fract_x
_atom_site_fract_y
_atom_site_fract_z
_atom_site_U_iso_or_equiv
_atom_site_adp_type
_atom_site_occupancy
_atom_site_site_symmetry_order
_atom_site_calc_flag
_atom_site_refinement_flags_posn
_atom_site_refinement_flags_adp
_atom_site_refinement_flags_occupancy
Cu Cu 0.47242(7) 0.12471(5) 0.07289(5) 0.0348(3) Uani 1 1 d . . .
Cl1 Cl 0.8929(2) -0.36307(17) 0.43591(15) 0.0626(5) Uani 1 1 d . . .
N1 N 0.5928(5) 0.1829(4) 0.1791(4) 0.0375(9) Uani 1 1 d . . .
O1 O 0.5984(4) -0.0586(3) 0.0532(3) 0.0376(8) Uani 1 1 d . . .
O2 O 0.6016(8) 0.3127(6) 0.4075(4) 0.0873(17) Uani 1 1 d . . .
O3 O 0.6368(5) 0.2912(4) -0.0696(3) 0.0516(10) Uani 1 1 d . . .
O4 O 0.2991(4) 0.2703(4) 0.1178(3) 0.0420(8) Uani 1 1 d . . .
O5 O 0.1683(7) 0.0991(5) 0.2445(6) 0.0877(17) Uani 1 1 d . . .
C1 C 0.6723(6) -0.1317(5) 0.1371(5) 0.0361(11) Uani 1 1 d . . .
C2 C 0.6761(7) -0.2761(5) 0.1670(5) 0.0434(12) Uani 1 1 d . . .
H2 H 0.6324 -0.3257 0.1256 0.052 Uiso 1 1 calc R U .
C3 C 0.7445(7) -0.3491(5) 0.2583(5) 0.0451(12) Uani 1 1 d . . .
H3 H 0.7447 -0.4464 0.2791 0.054 Uiso 1 1 calc R U .
C4 C 0.8119(6) -0.2747(6) 0.3174(5) 0.0435(12) Uani 1 1 d . . .
C5 C 0.8141(6) -0.1324(6) 0.2869(5) 0.0430(12) Uani 1 1 d . . .
H5 H 0.8625 -0.0845 0.3262 0.052 Uiso 1 1 calc R U .
C6 C 0.7436(6) -0.0582(5) 0.1966(5) 0.0378(11) Uani 1 1 d . . .
C7 C 0.7519(7) 0.0965(5) 0.1575(5) 0.0425(12) Uani 1 1 d . . .
H7A H 0.8105 0.1126 0.0686 0.051 Uiso 1 1 calc R U .
H7B H 0.8111 0.1286 0.2037 0.051 Uiso 1 1 calc R U .
C8 C 0.4935(7) 0.1627(6) 0.3148(5) 0.0458(13) Uani 1 1 d . . .
H8A H 0.4607 0.0686 0.3337 0.055 Uiso 1 1 calc R U .
H8B H 0.3978 0.2288 0.3236 0.055 Uiso 1 1 calc R U .
C9 C 0.5662(10) 0.1797(8) 0.4151(6) 0.0673(19) Uani 1 1 d . . .
H9A H 0.4924 0.1542 0.4975 0.081 Uiso 1 1 calc R U .
H9B H 0.6628 0.1148 0.4072 0.081 Uiso 1 1 calc R U .
C10 C 0.6518(13) 0.3260(12) 0.5122(7) 0.105(3) Uani 1 1 d . . .
H10A H 0.5617 0.3260 0.5868 0.158 Uiso 1 1 calc R U .
H10B H 0.6977 0.4128 0.4963 0.158 Uiso 1 1 calc R U .
H10C H 0.7296 0.2482 0.5240 0.158 Uiso 1 1 calc R U .
C11 C 0.6155(7) 0.3348(5) 0.1347(5) 0.0428(12) Uani 1 1 d . . .
H11A H 0.6738 0.3650 0.1827 0.051 Uiso 1 1 calc R U .
H11B H 0.5121 0.3904 0.1513 0.051 Uiso 1 1 calc R U .
C12 C 0.7032(7) 0.3632(6) -0.0024(5) 0.0475(13) Uani 1 1 d . . .
H12A H 0.6930 0.4638 -0.0311 0.057 Uiso 1 1 calc R U .
H12B H 0.8153 0.3300 -0.0171 0.057 Uiso 1 1 calc R U .
C13 C 0.7355(10) 0.2758(10) -0.1947(6) 0.080(2) Uani 1 1 d . . .
H13A H 0.7467 0.3671 -0.2440 0.119 Uiso 1 1 calc R U .
H13B H 0.6879 0.2201 -0.2318 0.119 Uiso 1 1 calc R U .
H13C H 0.8384 0.2297 -0.1924 0.119 Uiso 1 1 calc R U .
C14 C 0.1727(7) 0.2231(6) 0.1964(6) 0.0534(14) Uani 1 1 d . . .
C15 C 0.0311(9) 0.3303(9) 0.2296(9) 0.089(3) Uani 1 1 d . . .
H15A H -0.0631 0.2835 0.2674 0.133 Uiso 1 1 calc R U .
H15B H 0.0224 0.3914 0.1548 0.133 Uiso 1 1 calc R U .
H15C H 0.0431 0.3849 0.2882 0.133 Uiso 1 1 calc R U .
O1W O 0.925(2) 0.022(2) 0.4927(18) 0.152(7) Uani 0.5 1 d . . P

loop_
_atom_site_aniso_label
_atom_site_aniso_U_11
_atom_site_aniso_U_22
_atom_site_aniso_U_33
_atom_site_aniso_U_23
_atom_site_aniso_U_13
_atom_site_aniso_U_12
Cu 0.0458(5) 0.0315(4) 0.0336(4) -0.0066(3) -0.0231(3) 0.0023(3)
Cl1 0.0833(11) 0.0586(9) 0.0567(9) 0.0023(7) -0.0494(8) 0.0084(8)
N1 0.054(3) 0.030(2) 0.033(2) -0.0014(16) -0.0211(18) -0.0053(17)
O1 0.055(2) 0.0301(16) 0.0377(18) -0.0074(14) -0.0332(16) 0.0093(15)
O2 0.138(5) 0.086(4) 0.051(3) -0.002(3) -0.040(3) -0.036(4)
O3 0.061(2) 0.068(3) 0.0327(18) -0.0037(17) -0.0196(17) -0.017(2)
O4 0.044(2) 0.0372(18) 0.048(2) -0.0112(15) -0.0198(17) 0.0050(15)
O5 0.095(4) 0.062(3) 0.090(4) -0.006(3) -0.001(3) -0.021(3)
C1 0.039(3) 0.037(2) 0.035(2) -0.0048(19) -0.021(2) 0.008(2)
C2 0.059(3) 0.038(3) 0.044(3) -0.009(2) -0.033(2) 0.002(2)
C3 0.055(3) 0.035(3) 0.048(3) 0.001(2) -0.028(2) 0.006(2)
C4 0.049(3) 0.048(3) 0.037(3) -0.003(2) -0.026(2) 0.006(2)
C5 0.050(3) 0.048(3) 0.042(3) -0.008(2) -0.031(2) 0.002(2)
C6 0.044(3) 0.043(3) 0.034(2) -0.003(2) -0.025(2) -0.001(2)
C7 0.051(3) 0.042(3) 0.043(3) -0.003(2) -0.026(2) -0.006(2)
C8 0.059(3) 0.044(3) 0.035(3) -0.004(2) -0.017(2) -0.005(2)
C9 0.096(5) 0.073(4) 0.035(3) -0.007(3) -0.019(3) -0.019(4)
C10 0.133(8) 0.155(9) 0.049(4) -0.028(5) -0.026(5) -0.065(7)
C11 0.063(3) 0.032(2) 0.043(3) -0.002(2) -0.030(2) -0.005(2)
C12 0.062(3) 0.038(3) 0.049(3) 0.004(2) -0.028(3) -0.013(2)
C13 0.075(5) 0.116(6) 0.045(3) -0.018(4) -0.007(3) -0.015(4)
C14 0.055(4) 0.051(3) 0.060(4) -0.014(3) -0.020(3) -0.009(3)
C15 0.055(4) 0.087(6) 0.122(7) -0.049(5) -0.006(4) -0.005(4)
O1W 0.151(16) 0.185(17) 0.131(13) 0.036(12) -0.069(13) -0.063(15)

loop_
_atom_type_symbol
_atom_type_description
_atom_type_scat_dispersion_real
_atom_type_scat_dispersion_imag
_atom_type_scat_source
C C 0.0033 0.0016 'International Tables Vol C Tables 4.2.6.8 and 6.1.1.4'
H H 0.0000 0.0000 'International Tables Vol C Tables 4.2.6.8 and 6.1.1.4'
N N 0.0061 0.0033 'International Tables Vol C Tables 4.2.6.8 and 6.1.1.4'
O O 0.0106 0.0060 'International Tables Vol C Tables 4.2.6.8 and 6.1.1.4'
Cl Cl 0.1484 0.1585 'International Tables Vol C Tables 4.2.6.8 and 6.1.1.4'
Cu Cu 0.3201 1.2651 'International Tables Vol C Tables 4.2.6.8 and 6.1.1.4'

loop_
_geom_angle_atom_site_label_1
_geom_angle_atom_site_label_2
_geom_angle_atom_site_label_3
_geom_angle
_geom_angle_site_symmetry_1
_geom_angle_site_symmetry_3
O4 Cu O1 162.95(16) . .
O4 Cu O1 96.82(15) . 2_655
O1 Cu O1 77.60(14) . 2_655
O4 Cu N1 93.15(16) . .
O1 Cu N1 94.64(15) . .
O1 Cu N1 167.96(16) 2_655 .
O4 Cu O3 91.27(15) . .
O1 Cu O3 105.32(15) . .
O1 Cu O3 96.89(14) 2_655 .
N1 Cu O3 76.11(15) . .
O4 Cu Cu 133.35(11) . 2_655
O1 Cu Cu 39.06(9) . 2_655
O1 Cu Cu 38.54(9) 2_655 2_655
N1 Cu Cu 133.05(12) . 2_655
O3 Cu Cu 104.23(10) . 2_655
C11 N1 C7 109.4(4) . .
C11 N1 C8 110.7(4) . .
C7 N1 C8 112.1(4) . .
C11 N1 Cu 107.1(3) . .
C7 N1 Cu 109.1(3) . .
C8 N1 Cu 108.3(3) . .
C1 O1 Cu 124.2(3) . .
C1 O1 Cu 130.4(3) . 2_655
Cu O1 Cu 102.40(14) . 2_655
C9 O2 C10 110.9(6) . .
C13 O3 C12 113.9(5) . .
C13 O3 Cu 126.8(4) . .
C12 O3 Cu 110.1(3) . .
C14 O4 Cu 113.0(4) . .
O1 C1 C2 121.6(5) . .
O1 C1 C6 119.2(4) . .
C2 C1 C6 119.2(4) . .
C1 C2 C3 121.1(5) . .
C1 C2 H2 119.4 . .
C3 C2 H2 119.4 . .
C4 C3 C2 118.9(5) . .
C4 C3 H3 120.6 . .
C2 C3 H3 120.6 . .
C5 C4 C3 121.2(5) . .
C5 C4 Cl1 119.0(4) . .
C3 C4 Cl1 119.8(4) . .
C4 C5 C6 120.1(5) . .
C4 C5 H5 119.9 . .
C6 C5 H5 119.9 . .
C5 C6 C1 119.4(5) . .
C5 C6 C7 120.8(5) . .
C1 C6 C7 119.7(4) . .
C6 C7 N1 114.1(4) . .
C6 C7 H7A 108.7 . .
N1 C7 H7A 108.7 . .
C6 C7 H7B 108.7 . .
N1 C7 H7B 108.7 . .
H7A C7 H7B 107.6 . .
N1 C8 C9 118.6(5) . .
N1 C8 H8A 107.7 . .
C9 C8 H8A 107.7 . .
N1 C8 H8B 107.7 . .
C9 C8 H8B 107.7 . .
H8A C8 H8B 107.1 . .
O2 C9 C8 113.6(6) . .
O2 C9 H9A 108.8 . .
C8 C9 H9A 108.8 . .
O2 C9 H9B 108.8 . .
C8 C9 H9B 108.8 . .
H9A C9 H9B 107.7 . .
O2 C10 H10A 109.5 . .
O2 C10 H10B 109.5 . .
H10A C10 H10B 109.5 . .
O2 C10 H10C 109.5 . .
H10A C10 H10C 109.5 . .
H10B C10 H10C 109.5 . .
N1 C11 C12 113.2(4) . .
N1 C11 H11A 108.9 . .
C12 C11 H11A 108.9 . .
N1 C11 H11B 108.9 . .
C12 C11 H11B 108.9 . .
H11A C11 H11B 107.8 . .
O3 C12 C11 108.3(4) . .
O3 C12 H12A 110.0 . .
C11 C12 H12A 110.0 . .
O3 C12 H12B 110.0 . .
C11 C12 H12B 110.0 . .
H12A C12 H12B 108.4 . .
O3 C13 H13A 109.5 . .
O3 C13 H13B 109.5 . .
H13A C13 H13B 109.5 . .
O3 C13 H13C 109.5 . .
H13A C13 H13C 109.5 . .
H13B C13 H13C 109.5 . .
O5 C14 O4 122.9(6) . .
O5 C14 C15 121.6(6) . .
O4 C14 C15 115.5(6) . .
C14 C15 H15A 109.5 . .
C14 C15 H15B 109.5 . .
H15A C15 H15B 109.5 . .
C14 C15 H15C 109.5 . .
H15A C15 H15C 109.5 . .
H15B C15 H15C 109.5 . .

loop_
_geom_bond_atom_site_label_1
_geom_bond_atom_site_label_2
_geom_bond_distance
_geom_bond_site_symmetry_2
Cu O4 1.919(3) .
Cu O1 1.950(3) .
Cu O1 1.972(3) 2_655
Cu N1 2.048(4) .
Cu O3 2.383(4) .
Cu Cu 3.0569(11) 2_655
Cl1 C4 1.750(5) .
N1 C11 1.493(6) .
N1 C7 1.498(7) .
N1 C8 1.501(6) .
O1 C1 1.359(5) .
O1 Cu 1.972(3) 2_655
O2 C9 1.360(8) .
O2 C10 1.427(9) .
O3 C13 1.425(7) .
O3 C12 1.426(7) .
O4 C14 1.285(7) .
O5 C14 1.228(8) .
C1 C2 1.378(7) .
C1 C6 1.402(7) .
C2 C3 1.393(7) .
C2 H2 0.9300 .
C3 C4 1.381(8) .
C3 H3 0.9300 .
C4 C5 1.363(7) .
C5 C6 1.399(7) .
C5 H5 0.9300 .
C6 C7 1.493(7) .
C7 H7A 0.9700 .
C7 H7B 0.9700 .
C8 C9 1.520(9) .
C8 H8A 0.9700 .
C8 H8B 0.9700 .
C9 H9A 0.9700 .
C9 H9B 0.9700 .
C10 H10A 0.9600 .
C10 H10B 0.9600 .
C10 H10C 0.9600 .
C11 C12 1.494(8) .
C11 H11A 0.9700 .
C11 H11B 0.9700 .
C12 H12A 0.9700 .
C12 H12B 0.9700 .
C13 H13A 0.9600 .
C13 H13B 0.9600 .
C13 H13C 0.9600 .
C14 C15 1.491(9) .
C15 H15A 0.9600 .
C15 H15B 0.9600 .
C15 H15C 0.9600 .
O1W O1W 1.40(3) 2_756

loop_
_geom_torsion_atom_site_label_1
_geom_torsion_atom_site_label_2
_geom_torsion_atom_site_label_3
_geom_torsion_atom_site_label_4
_geom_torsion
_geom_torsion_site_symmetry_1
Cu O1 C1 C2 140.6(4) .
Cu O1 C1 C2 -16.1(7) 2_655
Cu O1 C1 C6 -38.1(6) .
Cu O1 C1 C6 165.2(3) 2_655
O1 C1 C2 C3 -176.4(5) .
C6 C1 C2 C3 2.3(8) .
C1 C2 C3 C4 -1.3(8) .
C2 C3 C4 C5 -0.7(8) .
C2 C3 C4 Cl1 178.0(4) .
C3 C4 C5 C6 1.7(8) .
Cl1 C4 C5 C6 -177.1(4) .
C4 C5 C6 C1 -0.6(8) .
C4 C5 C6 C7 -177.0(5) .
O1 C1 C6 C5 177.4(4) .
C2 C1 C6 C5 -1.4(8) .
O1 C1 C6 C7 -6.2(7) .
C2 C1 C6 C7 175.0(5) .
C5 C6 C7 N1 -121.2(5) .
C1 C6 C7 N1 62.4(6) .
C11 N1 C7 C6 -179.0(4) .
C8 N1 C7 C6 57.9(5) .
Cu N1 C7 C6 -62.1(4) .
C11 N1 C8 C9 -71.0(6) .
C7 N1 C8 C9 51.5(6) .
Cu N1 C8 C9 171.9(4) .
C10 O2 C9 C8 173.2(6) .
N1 C8 C9 O2 64.3(8) .
C7 N1 C11 C12 60.3(5) .
C8 N1 C11 C12 -175.7(5) .
Cu N1 C11 C12 -57.8(5) .
C13 O3 C12 C11 -163.2(6) .
Cu O3 C12 C11 -13.8(5) .
N1 C11 C12 O3 46.0(6) .
Cu O4 C14 O5 5.1(8) .
Cu O4 C14 C15 -176.9(5) .
